data_2207472
loop_
_publ_author_name
'Li-Bin Wu'
'Jian-Min Dou'
'Qing-Liang Guo'
'Da-Cheng Li'
'Da-Qi Wang'

_publ_section_title
;
 1,1-Diaqua-2,3,4,5,6-pentaisopropoxy-1-nickeladodecaborane
;
_journal_coeditor_code CF6470
_journal_issue 12
_journal_name_full 'Acta Crystallographica Section E'
_journal_page_first m2585
_journal_page_last m2587
_journal_paper_doi 10.1107/S1600536805036470
_journal_volume 61
_journal_year 2005
_chemical_formula_iupac '[Ni (C15 H41 B11 O5) (H2 O)2]'
_chemical_formula_moiety 'C15 H45 B11 Ni O7'
_chemical_formula_sum 'C15 H45 B11 Ni O7'
_chemical_formula_weight 515.13
_chemical_name_systematic
;
1,1-Diaqua-2,3,4,5,6-pentaisopropoxy-1-nickeladodecaborane
;
_space_group_IT_number 61
_symmetry_cell_setting orthorhombic
_symmetry_space_group_name_Hall '-P 2ac 2ab'
_symmetry_space_group_name_H-M 'P b c a'
_atom_sites_solution_hydrogens geom
_atom_sites_solution_primary direct
_atom_sites_solution_secondary difmap
_audit_creation_method SHELXL-97
_cell_angle_alpha 90.00
_cell_angle_beta 90.00
_cell_angle_gamma 90.00
_cell_formula_units_Z 8
_cell_length_a 18.656(2)
_cell_length_b 16.674(3)
_cell_length_c 18.863(3)
_cell_measurement_reflns_used 3831
_cell_measurement_temperature 298(2)
_cell_measurement_theta_max 21.823
_cell_measurement_theta_min 2.431
_cell_volume 5867.7(15)
_computing_cell_refinement 'SAINT (Siemens, 1996)'
_computing_data_collection 'SMART (Siemens, 1996)'
_computing_data_reduction SAINT
_computing_molecular_graphics 'SHELXTL (Bruker, 1997)'
_computing_publication_material SHELXTL
_computing_structure_refinement 'SHELXL97 (Sheldrick, 1997)'
_computing_structure_solution 'SHELXS97 (Sheldrick, 1997)'
_diffrn_ambient_temperature 298(2)
_diffrn_measured_fraction_theta_full 1.00
_diffrn_measured_fraction_theta_max 1.00
_diffrn_measurement_device_type 'Siemens SMART CCD area-detector'
_diffrn_measurement_method '\f and \w'
_diffrn_radiation_monochromator graphite
_diffrn_radiation_source 'fine-focus sealed tube'
_diffrn_radiation_type MoK\a
_diffrn_radiation_wavelength 0.71073
_diffrn_reflns_av_R_equivalents 0.0901
_diffrn_reflns_av_sigmaI/netI 0.0718
_diffrn_reflns_limit_h_max 18
_diffrn_reflns_limit_h_min -22
_diffrn_reflns_limit_k_max 19
_diffrn_reflns_limit_k_min -19
_diffrn_reflns_limit_l_max 18
_diffrn_reflns_limit_l_min -22
_diffrn_reflns_number 29382
_diffrn_reflns_theta_full 25.01
_diffrn_reflns_theta_max 25.01
_diffrn_reflns_theta_min 1.96
_diffrn_standards_number 0
_exptl_absorpt_coefficient_mu 0.691
_exptl_absorpt_correction_T_max 0.825
_exptl_absorpt_correction_T_min 0.746
_exptl_absorpt_correction_type multi-scan
_exptl_absorpt_process_details '(SADABS; Sheldrick, 1996)'
_exptl_crystal_colour red
_exptl_crystal_density_diffrn 1.166
_exptl_crystal_density_method 'not measured'
_exptl_crystal_description block
_exptl_crystal_F_000 2192
_exptl_crystal_size_max 0.45
_exptl_crystal_size_mid 0.38
_exptl_crystal_size_min 0.29
_refine_diff_density_max 0.669
_refine_diff_density_min -0.508
_refine_ls_extinction_method none
_refine_ls_goodness_of_fit_ref 1.077
_refine_ls_hydrogen_treatment constr
_refine_ls_matrix_type full
_refine_ls_number_parameters 307
_refine_ls_number_reflns 5173
_refine_ls_number_restraints 204
_refine_ls_restrained_S_all 1.122
_refine_ls_R_factor_all 0.1422
_refine_ls_R_factor_gt 0.0513
_refine_ls_shift/su_max 0.001
_refine_ls_shift/su_mean 0.000
_refine_ls_structure_factor_coef Fsqd
_refine_ls_weighting_details 'calc w = 1/[\s^2^(Fo^2^)+(0.0565P)^2^+10.1219P] where P = (Fo^2^+2Fc^2^)/3'
_refine_ls_weighting_scheme calc
_refine_ls_wR_factor_gt 0.1144
_refine_ls_wR_factor_ref 0.1685
_reflns_number_gt 2618
_reflns_number_total 5173
_reflns_threshold_expression I>2\s(I)
_cod_data_source_file cf6470.cif
_cod_data_source_block I
_cod_depositor_comments
;
The following automatic conversions were performed:
'_symmetry_cell_setting' value 'Orthorhombic' changed to 'orthorhombic'
according to '/home/saulius/struct/CIF-dictionaries/cif_core.dic'
dictionary named 'cif_core.dic' version 2.4.1 from 2010-06-29.

Automatic conversion script
Id: cif_fix_enum 1527 2010-12-29 10:47:43Z saulius 

The following automatic conversions were performed:

'_symmetry_cell_setting' value 'Orthorhombic' changed to
'orthorhombic' according to
/home/saulius/struct/CIF-dictionaries/cif_core.dic dictionary named
'cif_core.dic' version 2.4.1 from 2010-06-29.

Automatic conversion script
Id: cif_fix_values 1715 2011-07-08 13:25:40Z adriana 
;
_cod_original_cell_volume 5867.6(15)
_cod_database_code 2207472

loop_
_symmetry_equiv_pos_as_xyz
'x, y, z'
'-x+1/2, -y, z+1/2'
'x+1/2, -y+1/2, -z'
'-x, y+1/2, -z+1/2'
'-x, -y, -z'
'x-1/2, y, -z-1/2'
'-x-1/2, y-1/2, z'
'x, -y-1/2, z-1/2'

loop_
_atom_site_label
_atom_site_fract_x
_atom_site_fract_y
_atom_site_fract_z
_atom_site_U_iso_or_equiv
_atom_site_adp_type
_atom_site_calc_flag
_atom_site_refinement_flags
_atom_site_occupancy
_atom_site_type_symbol
Ni1 0.92492(3) 0.48129(4) 0.91352(3) 0.0347(2) Uani d . 1 Ni
O1 0.8213(2) 0.5511(2) 0.8329(2) 0.0553(10) Uani d U 1 O
O2 0.9886(2) 0.5165(2) 0.77560(18) 0.0498(10) Uani d U 1 O
O3 1.0513(2) 0.3892(2) 0.89112(19) 0.0483(10) Uani d U 1 O
O4 0.92928(19) 0.3411(2) 1.00586(17) 0.0452(9) Uani d U 1 O
O5 0.7831(2) 0.4421(3) 0.9656(2) 0.0561(11) Uani d U 1 O
O6 0.8956(2) 0.5227(2) 1.00545(19) 0.0587(11) Uani d U 1 O
H21 0.9171 0.5440 1.0371 0.070 Uiso d R 1 H
H22 0.8571 0.5040 1.0171 0.070 Uiso d R 1 H
O7 0.9896(2) 0.5715(2) 0.90477(19) 0.0530(10) Uani d U 1 O
H23 1.0111 0.5961 0.9351 0.064 Uiso d R 1 H
H24 1.0111 0.5671 0.8641 0.064 Uiso d R 1 H
C1 0.8419(4) 0.6168(4) 0.7874(3) 0.0640(17) Uani d U 1 C
H1 0.8907 0.6070 0.7701 0.077 Uiso calc R 1 H
C2 0.7923(5) 0.6208(5) 0.7249(4) 0.110(3) Uani d U 1 C
H2A 0.7898 0.5692 0.7026 0.132 Uiso calc R 1 H
H2B 0.8099 0.6596 0.6916 0.132 Uiso calc R 1 H
H2C 0.7453 0.6363 0.7406 0.132 Uiso calc R 1 H
C3 0.8422(4) 0.6921(5) 0.8310(4) 0.101(3) Uani d U 1 C
H3A 0.7944 0.7031 0.8474 0.121 Uiso calc R 1 H
H3B 0.8588 0.7361 0.8025 0.121 Uiso calc R 1 H
H3C 0.8734 0.6853 0.8710 0.121 Uiso calc R 1 H
C4 1.0328(4) 0.5087(4) 0.7134(3) 0.0681(18) Uani d U 1 C
H4 1.0498 0.4532 0.7096 0.082 Uiso calc R 1 H
C5 0.9914(5) 0.5302(6) 0.6478(4) 0.116(3) Uani d U 1 C
H5A 0.9551 0.4906 0.6395 0.139 Uiso calc R 1 H
H5B 1.0233 0.5322 0.6079 0.139 Uiso calc R 1 H
H5C 0.9693 0.5817 0.6541 0.139 Uiso calc R 1 H
C6 1.0956(4) 0.5631(5) 0.7238(4) 0.097(3) Uani d U 1 C
H6A 1.0791 0.6175 0.7278 0.117 Uiso calc R 1 H
H6B 1.1273 0.5586 0.6839 0.117 Uiso calc R 1 H
H6C 1.1206 0.5482 0.7662 0.117 Uiso calc R 1 H
C7 1.1033(3) 0.3288(4) 0.8699(3) 0.0627(17) Uani d U 1 C
H7A 1.0820 0.2947 0.8332 0.075 Uiso calc R 1 H
C8 1.1211(4) 0.2781(5) 0.9339(4) 0.104(3) Uani d U 1 C
H8A 1.1427 0.3111 0.9697 0.124 Uiso calc R 1 H
H8B 1.1538 0.2364 0.9204 0.124 Uiso calc R 1 H
H8C 1.0779 0.2545 0.9523 0.124 Uiso calc R 1 H
C9 1.1666(4) 0.3690(5) 0.8409(4) 0.095(2) Uani d U 1 C
H9A 1.1536 0.3979 0.7988 0.114 Uiso calc R 1 H
H9B 1.2024 0.3296 0.8294 0.114 Uiso calc R 1 H
H9C 1.1855 0.4057 0.8753 0.114 Uiso calc R 1 H
C10 0.8999(4) 0.2715(4) 1.0414(3) 0.0659(18) Uani d U 1 C
H10A 0.8802 0.2349 1.0058 0.079 Uiso calc R 1 H
C11 0.8423(5) 0.2958(6) 1.0904(5) 0.125(3) Uani d U 1 C
H11A 0.8606 0.3343 1.1236 0.149 Uiso calc R 1 H
H11B 0.8251 0.2496 1.1155 0.149 Uiso calc R 1 H
H11C 0.8037 0.3193 1.0639 0.149 Uiso calc R 1 H
C12 0.9579(5) 0.2299(5) 1.0809(4) 0.109(3) Uani d U 1 C
H12A 0.9954 0.2150 1.0486 0.131 Uiso calc R 1 H
H12B 0.9390 0.1826 1.1030 0.131 Uiso calc R 1 H
H12C 0.9769 0.2651 1.1165 0.131 Uiso calc R 1 H
C13 0.7124(3) 0.4737(4) 0.9502(4) 0.0655(17) Uani d U 1 C
H13 0.7085 0.4852 0.8994 0.079 Uiso calc R 1 H
C14 0.7020(4) 0.5480(6) 0.9905(5) 0.114(3) Uani d U 1 C
H14A 0.7055 0.5367 1.0403 0.137 Uiso calc R 1 H
H14B 0.6555 0.5698 0.9802 0.137 Uiso calc R 1 H
H14C 0.7382 0.5861 0.9775 0.137 Uiso calc R 1 H
C15 0.6593(4) 0.4108(5) 0.9699(5) 0.119(3) Uani d U 1 C
H15A 0.6716 0.3614 0.9469 0.142 Uiso calc R 1 H
H15B 0.6123 0.4273 0.9551 0.142 Uiso calc R 1 H
H15C 0.6597 0.4034 1.0204 0.142 Uiso calc R 1 H
B2 0.8497(3) 0.4756(4) 0.8289(3) 0.0444(16) Uani d . 1 B
B3 0.9448(4) 0.4550(4) 0.8027(3) 0.0425(16) Uani d . 1 B
B4 0.9787(4) 0.3830(4) 0.8688(3) 0.0452(16) Uani d . 1 B
B5 0.9088(3) 0.3581(4) 0.9345(3) 0.0423(16) Uani d . 1 B
B6 0.8268(4) 0.4129(4) 0.9113(4) 0.0484(17) Uani d . 1 B
B7 0.8712(4) 0.4092(4) 0.7605(4) 0.056(2) Uani d . 1 B
H7 0.8582 0.4254 0.7054 0.068 Uiso calc R 1 H
B8 0.9491(4) 0.3517(4) 0.7825(4) 0.0555(19) Uani d . 1 B
H8 0.9865 0.3298 0.7418 0.067 Uiso calc R 1 H
B9 0.9289(4) 0.2944(4) 0.8614(3) 0.0535(19) Uani d . 1 B
H9 0.9544 0.2359 0.8709 0.064 Uiso calc R 1 H
B10 0.8385(4) 0.3118(4) 0.8861(4) 0.057(2) Uani d . 1 B
H10 0.8057 0.2644 0.9105 0.068 Uiso calc R 1 H
B11 0.8024(4) 0.3832(5) 0.8245(4) 0.060(2) Uani d . 1 B
H11 0.7453 0.3825 0.8102 0.072 Uiso calc R 1 H
B12 0.8632(4) 0.3099(5) 0.7941(4) 0.065(2) Uani d . 1 B
H12 0.8451 0.2610 0.7593 0.077 Uiso calc R 1 H

loop_
_atom_site_aniso_label
_atom_site_aniso_U_11
_atom_site_aniso_U_22
_atom_site_aniso_U_33
_atom_site_aniso_U_12
_atom_site_aniso_U_13
_atom_site_aniso_U_23
Ni1 0.0399(4) 0.0339(4) 0.0302(4) -0.0014(3) -0.0029(3) -0.0022(3)
O1 0.053(2) 0.060(3) 0.053(2) 0.002(2) -0.0008(19) 0.017(2)
O2 0.059(2) 0.052(2) 0.039(2) -0.007(2) 0.0085(18) 0.0007(19)
O3 0.050(2) 0.048(2) 0.047(2) 0.0124(18) -0.0004(18) -0.0127(18)
O4 0.059(2) 0.043(2) 0.0332(19) -0.0101(19) -0.0078(18) 0.0062(16)
O5 0.040(2) 0.077(3) 0.052(2) -0.003(2) -0.0026(19) 0.010(2)
O6 0.046(2) 0.079(3) 0.052(2) -0.014(2) 0.0066(19) -0.024(2)
O7 0.063(3) 0.057(3) 0.040(2) -0.018(2) 0.0021(19) -0.0091(19)
C1 0.062(4) 0.065(4) 0.065(4) 0.005(3) 0.003(3) 0.023(3)
C2 0.131(6) 0.105(6) 0.094(6) 0.000(5) -0.037(5) 0.042(5)
C3 0.108(6) 0.076(5) 0.118(6) 0.016(5) -0.011(5) 0.012(5)
C4 0.082(4) 0.067(4) 0.055(4) -0.009(4) 0.022(3) 0.001(3)
C5 0.132(7) 0.157(7) 0.059(5) -0.034(6) 0.010(5) 0.009(5)
C6 0.090(5) 0.111(6) 0.092(5) -0.025(5) 0.032(4) 0.006(5)
C7 0.061(4) 0.069(4) 0.059(4) 0.017(3) 0.006(3) -0.013(3)
C8 0.110(6) 0.091(5) 0.110(6) 0.049(5) 0.016(5) 0.020(5)
C9 0.083(5) 0.110(6) 0.092(5) 0.024(5) 0.023(4) -0.002(5)
C10 0.087(4) 0.062(4) 0.049(4) -0.028(3) -0.009(3) 0.020(3)
C11 0.122(7) 0.134(7) 0.118(6) -0.014(6) 0.038(6) 0.056(6)
C12 0.126(6) 0.088(5) 0.113(6) 0.002(5) 0.001(5) 0.055(5)
C13 0.041(3) 0.082(4) 0.074(4) -0.001(3) -0.003(3) 0.018(4)
C14 0.077(5) 0.125(7) 0.142(7) 0.029(5) -0.009(5) -0.016(6)
C15 0.055(5) 0.132(7) 0.168(7) -0.015(5) 0.001(5) 0.039(6)
B2 0.042(4) 0.048(4) 0.042(4) -0.003(3) -0.008(3) 0.005(3)
B3 0.057(4) 0.044(4) 0.026(3) -0.002(3) -0.002(3) -0.003(3)
B4 0.053(4) 0.042(4) 0.041(4) 0.000(3) -0.001(3) -0.005(3)
B5 0.053(4) 0.039(4) 0.035(4) -0.008(3) -0.006(3) -0.003(3)
B6 0.048(4) 0.056(4) 0.041(4) -0.017(3) -0.012(3) 0.006(3)
B7 0.075(5) 0.061(5) 0.034(4) -0.016(4) -0.019(4) 0.000(3)
B8 0.077(5) 0.053(4) 0.037(4) -0.002(4) -0.007(4) -0.014(3)
B9 0.083(5) 0.036(4) 0.042(4) -0.006(4) -0.017(4) -0.002(3)
B10 0.068(5) 0.057(5) 0.046(4) -0.021(4) -0.013(4) 0.003(4)
B11 0.067(5) 0.071(5) 0.041(4) -0.024(4) -0.018(4) 0.007(4)
B12 0.093(6) 0.059(5) 0.042(4) -0.024(4) -0.015(4) -0.009(4)

loop_
_atom_type_symbol
_atom_type_description
_atom_type_scat_dispersion_real
_atom_type_scat_dispersion_imag
_atom_type_scat_source
C C 0.0033 0.0016 'International Tables Vol C Tables 4.2.6.8 and 6.1.1.4'
H H 0.0000 0.0000 'International Tables Vol C Tables 4.2.6.8 and 6.1.1.4'
O O 0.0106 0.0060 'International Tables Vol C Tables 4.2.6.8 and 6.1.1.4'
Ni Ni 0.3393 1.1124 'International Tables Vol C Tables 4.2.6.8 and 6.1.1.4'
B B 0.0013 0.0007 'International Tables Vol C Tables 4.2.6.8 and 6.1.1.4'

loop_
_geom_angle_atom_site_label_1
_geom_angle_atom_site_label_2
_geom_angle_atom_site_label_3
_geom_angle
O7 Ni1 O6 88.56(16)
O7 Ni1 B4 105.9(2)
O6 Ni1 B4 140.3(2)
O7 Ni1 B5 149.4(2)
O6 Ni1 B5 97.9(2)
B4 Ni1 B5 52.0(3)
O7 Ni1 B2 112.4(2)
O6 Ni1 B2 120.0(2)
B4 Ni1 B2 88.8(3)
B5 Ni1 B2 90.2(3)
O7 Ni1 B6 159.8(2)
O6 Ni1 B6 88.1(2)
B4 Ni1 B6 89.1(3)
B5 Ni1 B6 50.9(3)
B2 Ni1 B6 53.3(2)
O7 Ni1 B3 88.2(2)
O6 Ni1 B3 168.4(2)
B4 Ni1 B3 51.2(2)
B5 Ni1 B3 90.5(2)
B2 Ni1 B3 51.7(2)
B6 Ni1 B3 91.1(3)
B2 O1 C1 124.2(5)
B3 O2 C4 124.2(5)
B4 O3 C7 120.2(5)
B5 O4 C10 119.6(4)
B6 O5 C13 120.8(5)
Ni1 O6 H21 132.8
Ni1 O6 H22 110.6
H21 O6 H22 114.3
Ni1 O7 H23 130.0
Ni1 O7 H24 107.3
H23 O7 H24 115.9
O1 C1 C2 109.6(6)
O1 C1 C3 108.0(6)
C2 C1 C3 113.2(6)
O1 C1 H1 108.6
C2 C1 H1 108.6
C3 C1 H1 108.6
C1 C2 H2A 109.5
C1 C2 H2B 109.5
H2A C2 H2B 109.5
C1 C2 H2C 109.5
H2A C2 H2C 109.5
H2B C2 H2C 109.5
C1 C3 H3A 109.5
C1 C3 H3B 109.5
H3A C3 H3B 109.5
C1 C3 H3C 109.5
H3A C3 H3C 109.5
H3B C3 H3C 109.5
O2 C4 C6 106.7(5)
O2 C4 C5 110.7(6)
C6 C4 C5 111.4(6)
O2 C4 H4 109.3
C6 C4 H4 109.3
C5 C4 H4 109.3
C4 C5 H5A 109.5
C4 C5 H5B 109.5
H5A C5 H5B 109.5
C4 C5 H5C 109.5
H5A C5 H5C 109.5
H5B C5 H5C 109.5
C4 C6 H6A 109.5
C4 C6 H6B 109.5
H6A C6 H6B 109.5
C4 C6 H6C 109.5
H6A C6 H6C 109.5
H6B C6 H6C 109.5
O3 C7 C9 109.0(6)
O3 C7 C8 108.3(5)
C9 C7 C8 112.2(6)
O3 C7 H7A 109.1
C9 C7 H7A 109.1
C8 C7 H7A 109.1
C7 C8 H8A 109.5
C7 C8 H8B 109.5
H8A C8 H8B 109.5
C7 C8 H8C 109.5
H8A C8 H8C 109.5
H8B C8 H8C 109.5
C7 C9 H9A 109.5
C7 C9 H9B 109.5
H9A C9 H9B 109.5
C7 C9 H9C 109.5
H9A C9 H9C 109.5
H9B C9 H9C 109.5
O4 C10 C11 110.3(6)
O4 C10 C12 109.3(6)
C11 C10 C12 110.2(6)
O4 C10 H10A 109.0
C11 C10 H10A 109.0
C12 C10 H10A 109.0
C10 C11 H11A 109.5
C10 C11 H11B 109.5
H11A C11 H11B 109.5
C10 C11 H11C 109.5
H11A C11 H11C 109.5
H11B C11 H11C 109.5
C10 C12 H12A 109.5
C10 C12 H12B 109.5
H12A C12 H12B 109.5
C10 C12 H12C 109.5
H12A C12 H12C 109.5
H12B C12 H12C 109.5
O5 C13 C14 108.9(6)
O5 C13 C15 107.4(6)
C14 C13 C15 112.2(7)
O5 C13 H13 109.4
C14 C13 H13 109.4
C15 C13 H13 109.4
C13 C14 H14A 109.5
C13 C14 H14B 109.5
H14A C14 H14B 109.5
C13 C14 H14C 109.5
H14A C14 H14C 109.5
H14B C14 H14C 109.5
C13 C15 H15A 109.5
C13 C15 H15B 109.5
H15A C15 H15B 109.5
C13 C15 H15C 109.5
H15A C15 H15C 109.5
H15B C15 H15C 109.5
O1 B2 B7 135.4(5)
O1 B2 B11 127.4(5)
B7 B2 B11 62.0(4)
O1 B2 B3 123.4(5)
B7 B2 B3 58.1(4)
B11 B2 B3 107.4(5)
O1 B2 B6 111.8(5)
B7 B2 B6 107.7(5)
B11 B2 B6 57.0(3)
B3 B2 B6 108.9(4)
O1 B2 Ni1 100.0(4)
B7 B2 Ni1 115.5(4)
B11 B2 Ni1 113.6(4)
B3 B2 Ni1 65.3(3)
B6 B2 Ni1 64.2(3)
O2 B3 B7 127.2(5)
O2 B3 B8 127.4(5)
B7 B3 B8 61.0(4)
O2 B3 B4 121.4(5)
B7 B3 B4 107.0(5)
B8 B3 B4 59.7(4)
O2 B3 B2 120.7(5)
B7 B3 B2 57.4(4)
B8 B3 B2 106.2(5)
B4 B3 B2 105.4(4)
O2 B3 Ni1 107.5(4)
B7 B3 Ni1 113.0(4)
B8 B3 Ni1 114.4(4)
B4 B3 Ni1 62.5(3)
B2 B3 Ni1 63.0(3)
O3 B4 B9 126.2(5)
O3 B4 B8 125.6(5)
B9 B4 B8 61.3(4)
O3 B4 B3 118.7(5)
B9 B4 B3 108.2(5)
B8 B4 B3 58.0(4)
O3 B4 B5 119.4(5)
B9 B4 B5 59.2(4)
B8 B4 B5 109.0(5)
B3 B4 B5 111.0(5)
O3 B4 Ni1 106.3(4)
B9 B4 Ni1 115.9(4)
B8 B4 Ni1 116.3(4)
B3 B4 Ni1 66.4(3)
B5 B4 Ni1 64.4(3)
O4 B5 B10 126.6(5)
O4 B5 B9 123.7(5)
B10 B5 B9 59.8(4)
O4 B5 B6 123.2(5)
B10 B5 B6 58.5(4)
B9 B5 B6 106.7(4)
O4 B5 B4 119.2(5)
B10 B5 B4 105.9(4)
B9 B5 B4 57.7(4)
B6 B5 B4 108.5(4)
O4 B5 Ni1 109.4(4)
B10 B5 Ni1 115.6(4)
B9 B5 Ni1 113.9(4)
B6 B5 Ni1 65.8(3)
B4 B5 Ni1 63.6(3)
O5 B6 B10 127.1(5)
O5 B6 B11 128.7(5)
B10 B6 B11 61.0(4)
O5 B6 B5 119.0(5)
B10 B6 B5 59.1(4)
B11 B6 B5 107.3(5)
O5 B6 B2 122.1(5)
B10 B6 B2 106.0(5)
B11 B6 B2 57.4(4)
B5 B6 B2 106.2(4)
O5 B6 Ni1 107.2(4)
B10 B6 Ni1 114.0(4)
B11 B6 Ni1 112.6(4)
B5 B6 Ni1 63.4(3)
B2 B6 Ni1 62.6(3)
B2 B7 B3 64.6(4)
B2 B7 B12 107.8(5)
B3 B7 B12 107.9(5)
B2 B7 B8 110.7(5)
B3 B7 B8 59.6(4)
B12 B7 B8 59.2(4)
B2 B7 B11 59.8(4)
B3 B7 B11 110.7(5)
B12 B7 B11 58.7(4)
B8 B7 B11 106.9(5)
B2 B7 H7 119.4
B3 B7 H7 119.5
B12 B7 H7 123.2
B8 B7 H7 122.0
B11 B7 H7 122.1
B12 B8 B3 108.6(5)
B12 B8 B7 60.1(4)
B3 B8 B7 59.4(4)
B12 B8 B4 106.4(5)
B3 B8 B4 62.3(4)
B7 B8 B4 107.8(5)
B12 B8 B9 59.9(4)
B3 B8 B9 109.2(5)
B7 B8 B9 107.8(5)
B4 B8 B9 58.1(4)
B12 B8 H8 122.1
B3 B8 H8 120.3
B7 B8 H8 122.1
B4 B8 H8 122.3
B9 B8 H8 122.0
B4 B9 B10 110.3(5)
B4 B9 B5 63.1(4)
B10 B9 B5 59.9(4)
B4 B9 B12 107.4(5)
B10 B9 B12 60.6(4)
B5 B9 B12 108.7(5)
B4 B9 B8 60.6(4)
B10 B9 B8 109.1(5)
B5 B9 B8 111.5(5)
B12 B9 B8 58.7(4)
B4 B9 H9 120.4
B10 B9 H9 120.9
B5 B9 H9 119.6
B12 B9 H9 122.8
B8 B9 H9 120.8
B6 B10 B9 110.1(5)
B6 B10 B5 62.4(4)
B9 B10 B5 60.2(4)
B6 B10 B11 59.6(4)
B9 B10 B11 107.2(5)
B5 B10 B11 108.7(5)
B6 B10 B12 107.9(5)
B9 B10 B12 60.0(4)
B5 B10 B12 108.4(5)
B11 B10 B12 58.8(4)
B6 B10 H10 120.3
B9 B10 H10 121.4
B5 B10 H10 120.5
B11 B10 H10 122.7
B12 B10 H10 122.3
B12 B11 B6 109.2(5)
B12 B11 B2 107.3(5)
B6 B11 B2 65.6(4)
B12 B11 B10 60.6(4)
B6 B11 B10 59.4(4)
B2 B11 B10 111.1(5)
B12 B11 B7 59.6(4)
B6 B11 B7 111.6(5)
B2 B11 B7 58.2(4)
B10 B11 B7 108.9(6)
B12 B11 H11 122.4
B6 B11 H11 118.7
B2 B11 H11 120.1
B10 B11 H11 121.0
B7 B11 H11 121.6
B8 B12 B11 110.5(5)
B8 B12 B7 60.7(4)
B11 B12 B7 61.6(4)
B8 B12 B9 61.3(4)
B11 B12 B9 108.1(5)
B7 B12 B9 109.3(5)
B8 B12 B10 110.3(5)
B11 B12 B10 60.6(4)
B7 B12 B10 110.5(5)
B9 B12 B10 59.4(4)
B8 B12 H12 119.9
B11 B12 H12 120.7
B7 B12 H12 120.2
B9 B12 H12 121.9
B10 B12 H12 120.7

loop_
_geom_bond_atom_site_label_1
_geom_bond_atom_site_label_2
_geom_bond_distance
Ni1 O7 1.935(4)
Ni1 O6 1.945(4)
Ni1 B4 2.099(7)
Ni1 B5 2.114(6)
Ni1 B2 2.127(6)
Ni1 B6 2.157(6)
Ni1 B3 2.168(6)
O1 B2 1.367(7)
O1 C1 1.445(7)
O2 B3 1.408(7)
O2 C4 1.440(7)
O3 B4 1.421(7)
O3 C7 1.454(6)
O4 B5 1.427(7)
O4 C10 1.447(6)
O5 B6 1.398(8)
O5 C13 1.450(7)
O6 H21 0.801
O6 H22 0.813
O7 H23 0.810
O7 H24 0.869
C1 C2 1.500(9)
C1 C3 1.502(9)
C1 H1 0.980
C2 H2A 0.960
C2 H2B 0.960
C2 H2C 0.960
C3 H3A 0.960
C3 H3B 0.960
C3 H3C 0.960
C4 C6 1.493(9)
C4 C5 1.504(10)
C4 H4 0.980
C5 H5A 0.960
C5 H5B 0.960
C5 H5C 0.960
C6 H6A 0.960
C6 H6B 0.960
C6 H6C 0.960
C7 C9 1.465(9)
C7 C8 1.512(9)
C7 H7A 0.980
C8 H8A 0.960
C8 H8B 0.960
C8 H8C 0.960
C9 H9A 0.960
C9 H9B 0.960
C9 H9C 0.960
C10 C11 1.475(10)
C10 C12 1.486(9)
C10 H10A 0.980
C11 H11A 0.960
C11 H11B 0.960
C11 H11C 0.960
C12 H12A 0.960
C12 H12B 0.960
C12 H12C 0.960
C13 C14 1.466(10)
C13 C15 1.489(9)
C13 H13 0.980
C14 H14A 0.960
C14 H14B 0.960
C14 H14C 0.960
C15 H15A 0.960
C15 H15B 0.960
C15 H15C 0.960
B2 B7 1.748(10)
B2 B11 1.777(10)
B2 B3 1.874(9)
B2 B6 1.921(9)
B3 B7 1.761(9)
B3 B8 1.764(9)
B3 B4 1.843(9)
B4 B9 1.751(9)
B4 B8 1.796(9)
B4 B5 1.847(9)
B5 B10 1.776(9)
B5 B9 1.781(9)
B5 B6 1.834(9)
B6 B10 1.765(10)
B6 B11 1.769(9)
B7 B12 1.779(10)
B7 B8 1.790(10)
B7 B11 1.815(10)
B7 H7 1.100
B8 B12 1.762(11)
B8 B9 1.808(10)
B8 H8 1.100
B9 B10 1.773(11)
B9 B12 1.783(10)
B9 H9 1.100
B10 B11 1.794(10)
B10 B12 1.795(10)
B10 H10 1.100
B11 B12 1.763(11)
B11 H11 1.100
B12 H12 1.100

loop_
_geom_hbond_atom_site_label_D
_geom_hbond_atom_site_label_H
_geom_hbond_atom_site_label_A
_geom_hbond_site_symmetry_A
_geom_hbond_distance_DH
_geom_hbond_distance_HA
_geom_hbond_distance_DA
_geom_hbond_angle_DHA
O6 H21 O3 5_767 0.80 1.85 2.634(6) 166
O7 H23 O4 5_767 0.81 1.89 2.692(5) 171
